data_9012774
loop_
_publ_author_name
'Krivovichev, S. V.'
'Armbruster, T.'
'Pekov, I. V.'

_publ_section_title
;Cation frameworks in structure of natural fluocarbonates of barium and
 rare-earth elements: crystal structure of kukharenkoite-(La),
 Ba2(La,Ce)(CO3)3F
;
_journal_name_full 'Zapiski Vserossijskogo Mineralogicheskogo Obshchestva'
_journal_page_first 65
_journal_page_last 72
_journal_volume 132N3
_journal_year 2003
_chemical_formula_sum 'C3 Ba2 F La O9'
_chemical_name_mineral Kukharenkoite-(La)
_space_group_IT_number 11
_symmetry_space_group_name_Hall '-P 2yb'
_symmetry_space_group_name_H-M 'P 1 21/m 1'
_cell_angle_alpha 90
_cell_angle_beta 106.628
_cell_angle_gamma 90
_cell_length_a 13.396
_cell_length_b 5.111
_cell_length_c 6.672
_cell_formula_units_Z 2
_cell_volume 437.709
_database_code_amcsd 0015720
_exptl_crystal_density_diffrn 4.648
_cod_original_formula_sum 'Ba2 La F C3 O9'
_cod_database_code 9012774

loop_
_space_group_symop_operation_xyz
x,y,z
x,1/2-y,z
-x,1/2+y,-z
-x,-y,-z

loop_
_atom_site_aniso_label
_atom_site_aniso_U_11
_atom_site_aniso_U_22
_atom_site_aniso_U_33
_atom_site_aniso_U_12
_atom_site_aniso_U_13
_atom_site_aniso_U_23
Ba1 0.01700 0.02160 0.01880 0.00000 0.00510 0.00000
Ba2 0.01820 0.01640 0.01590 0.00000 0.00290 0.00000
La 0.01540 0.01190 0.01480 0.00000 0.00370 0.00000
F 0.03000 0.03100 0.03000 0.00000 0.00600 0.00000
C1 0.01400 0.02200 0.01800 0.00000 0.00000 0.00000
C2 0.02800 0.01400 0.01700 0.00000 0.01300 0.00000
C3 0.01700 0.01800 0.02100 0.00000 0.00700 0.00000
O1 0.02400 0.02000 0.02000 0.00000 0.00100 0.00000
O2 0.04000 0.03700 0.02300 0.00000 0.00700 0.00000
O3 0.03100 0.03100 0.01900 0.00000 0.00300 0.00000
O4 0.03600 0.02000 0.03200 -0.00200 0.00500 -0.00400
O5 0.03300 0.01600 0.03300 -0.00100 0.00100 0.00200
O6 0.03400 0.02000 0.02600 -0.00400 0.00700 -0.00200

loop_
_atom_site_label
_atom_site_fract_x
_atom_site_fract_y
_atom_site_fract_z
_atom_site_U_iso_or_equiv
Ba1 0.07504 0.25000 0.28997 0.01915
Ba2 0.41632 0.25000 0.68816 0.01724
La 0.76120 0.25000 0.98914 0.01418
F 0.92940 0.25000 0.91160 0.03110
C1 0.72660 0.25000 0.51010 0.01900
C2 0.42780 0.25000 0.17370 0.01800
C3 0.12780 0.25000 0.79560 0.01800
O1 0.18170 0.25000 0.99010 0.02250
O2 0.69830 0.25000 0.31020 0.03370
O3 0.48950 0.25000 0.35830 0.02810
O4 0.40030 0.03350 0.07760 0.03000
O5 0.26190 0.96640 0.38710 0.02930
O6 0.89660 0.96880 0.29990 0.02730

loop_
_cod_related_entry_id
_cod_related_entry_database
_cod_related_entry_code
1 AMCSD 0015720
